data_4349558
loop_
_publ_author_name
'Wu, Di'
'Jiang, Ruyong'
'Luo, Liang'
'He, Zhen'
'You, Jingsong'

_publ_section_title
;
 Bromide anion-triggered visible responsive metallogels based on
 squaramide complexes
;
_journal_issue 12
_journal_name_full 'Inorganic Chemistry Frontiers'
_journal_page_first 1597
_journal_paper_doi 10.1039/C6QI00386A
_journal_volume 3
_journal_year 2016
_chemical_formula_moiety 'Br, C28 H32 Cu N12 O4'
_chemical_formula_sum 'C28 H32 Br Cu N12 O4'
_chemical_formula_weight 744.10
_space_group_crystal_system orthorhombic
_space_group_IT_number 62
_space_group_name_Hall '-P 2n 2ac'
_space_group_name_H-M_alt 'P c m n'
_atom_sites_solution_hydrogens geom
_atom_sites_solution_primary iterative
_audit_creation_date 2014-06-17
_audit_creation_method
;
Olex2 1.2
(compiled 2014.05.21 svn.r2940 for OlexSys, GUI svn.r4846)
;
_audit_update_record
;
2015-05-21 deposited with the CCDC.
2016-10-13 downloaded from the CCDC.
;
_cell_angle_alpha 90
_cell_angle_beta 90
_cell_angle_gamma 90
_cell_formula_units_Z 4
_cell_length_a 6.06932(11)
_cell_length_b 25.5373(6)
_cell_length_c 27.9983(6)
_cell_measurement_reflns_used 11265
_cell_measurement_temperature 292.2(6)
_cell_measurement_theta_max 72.6310
_cell_measurement_theta_min 4.6360
_cell_volume 4339.57(16)
_computing_cell_refinement
;
CrysAlisPro, Agilent Technologies,
Version 1.171.37.33 (release 27-03-2014 CrysAlis171 .NET)
(compiled Mar 27 2014,17:12:48)
;
_computing_data_collection
;
CrysAlisPro, Agilent Technologies,
Version 1.171.37.33 (release 27-03-2014 CrysAlis171 .NET)
(compiled Mar 27 2014,17:12:48)
;
_computing_data_reduction
;
CrysAlisPro, Agilent Technologies,
Version 1.171.37.33 (release 27-03-2014 CrysAlis171 .NET)
(compiled Mar 27 2014,17:12:48)
;
_computing_molecular_graphics 'Olex2 (Dolomanov et al., 2009)'
_computing_publication_material 'Olex2 (Dolomanov et al., 2009)'
_computing_structure_refinement 'ShelXL (Sheldrick, 2008)'
_computing_structure_solution
;
Superflip (Palatinus & Chapuis, 2007;Palatinus & van der Lee, 2008;
Palatinus et al., 2012)
;
_diffrn_ambient_environment air
_diffrn_ambient_temperature 292.2(6)
_diffrn_detector 'CCD plate'
_diffrn_detector_area_resol_mean 15.9595
_diffrn_detector_type EosS2
_diffrn_measured_fraction_theta_full 0.985
_diffrn_measured_fraction_theta_max 0.999
_diffrn_measurement_details
;
#__ type_ start__ end____ width___ exp.time_
  1 omega  -31.00   53.00   1.0000    4.8950
omega____ theta____ kappa____ phi______ frames
    -       36.5421  -57.0000  150.0000 84

#__ type_ start__ end____ width___ exp.time_
  2 omega   10.00  104.00   1.0000    4.8950
omega____ theta____ kappa____ phi______ frames
    -       36.5421   77.0000   30.0000 94

#__ type_ start__ end____ width___ exp.time_
  3 omega    1.00   75.00   1.0000    4.8950
omega____ theta____ kappa____ phi______ frames
    -       36.5421  -99.0000    0.0000 74

#__ type_ start__ end____ width___ exp.time_
  4 omega   10.00  104.00   1.0000    4.8950
omega____ theta____ kappa____ phi______ frames
    -       36.5421   77.0000    0.0000 94

#__ type_ start__ end____ width___ exp.time_
  5 omega   20.00  104.00   1.0000    4.8950
omega____ theta____ kappa____ phi______ frames
    -       36.5421   57.0000  120.0000 84

#__ type_ start__ end____ width___ exp.time_
  6 omega   20.00  104.00   1.0000    4.8950
omega____ theta____ kappa____ phi______ frames
    -       36.5421   57.0000  -30.0000 84

#__ type_ start__ end____ width___ exp.time_
  7 omega   91.00  176.00   1.0000   19.5900
omega____ theta____ kappa____ phi______ frames
    -      108.0000   45.0000 -150.0000 85

#__ type_ start__ end____ width___ exp.time_
  8 omega   39.00  109.00   1.0000   19.5900
omega____ theta____ kappa____ phi______ frames
    -      108.0000  -94.0000  -90.0000 70

#__ type_ start__ end____ width___ exp.time_
  9 omega   40.00   98.00   1.0000   19.5900
omega____ theta____ kappa____ phi______ frames
    -      108.0000  -45.0000  -30.0000 58

#__ type_ start__ end____ width___ exp.time_
 10 omega   90.00  175.00   1.0000   19.5900
omega____ theta____ kappa____ phi______ frames
    -      108.0000   61.0000 -180.0000 85

#__ type_ start__ end____ width___ exp.time_
 11 omega   39.00  109.00   1.0000   19.5900
omega____ theta____ kappa____ phi______ frames
    -      108.0000  -94.0000    0.0000 70

#__ type_ start__ end____ width___ exp.time_
 12 omega   38.00   91.00   1.0000   19.5900
omega____ theta____ kappa____ phi______ frames
    -      108.0000  -30.0000 -150.0000 53

#__ type_ start__ end____ width___ exp.time_
 13 omega   70.00  178.00   1.0000   19.5900
omega____ theta____ kappa____ phi______ frames
    -      108.0000   15.0000  150.0000 108

#__ type_ start__ end____ width___ exp.time_
 14 omega   40.00   98.00   1.0000   19.5900
omega____ theta____ kappa____ phi______ frames
    -      108.0000  -45.0000 -120.0000 58

#__ type_ start__ end____ width___ exp.time_
 15 omega   10.00  104.00   1.0000    4.8950
omega____ theta____ kappa____ phi______ frames
    -       36.5421   77.0000 -150.0000 94

#__ type_ start__ end____ width___ exp.time_
 16 omega   18.00  106.00   1.0000    4.8950
omega____ theta____ kappa____ phi______ frames
    -       36.5421   38.0000 -150.0000 88

#__ type_ start__ end____ width___ exp.time_
 17 omega  -31.00   53.00   1.0000    4.8950
omega____ theta____ kappa____ phi______ frames
    -       36.5421  -57.0000   60.0000 84

#__ type_ start__ end____ width___ exp.time_
 18 omega   20.00  104.00   1.0000    4.8950
omega____ theta____ kappa____ phi______ frames
    -       36.5421   57.0000  -60.0000 84

#__ type_ start__ end____ width___ exp.time_
 19 omega    1.00   75.00   1.0000    4.8950
omega____ theta____ kappa____ phi______ frames
    -       36.5421  -99.0000 -180.0000 74

#__ type_ start__ end____ width___ exp.time_
 20 omega  -31.00   53.00   1.0000    4.8950
omega____ theta____ kappa____ phi______ frames
    -       36.5421  -57.0000 -120.0000 84

#__ type_ start__ end____ width___ exp.time_
 21 omega   37.00  146.00   1.0000   19.5900
omega____ theta____ kappa____ phi______ frames
    -      108.0000  -15.0000   60.0000 109

#__ type_ start__ end____ width___ exp.time_
 22 omega   40.00  116.00   1.0000   19.5900
omega____ theta____ kappa____ phi______ frames
    -      108.0000  -77.0000   90.0000 76
;
_diffrn_measurement_device 'four-circle diffractometer'
_diffrn_measurement_device_type 'New Gemini, Dual, Cu at zero, EosS2'
_diffrn_measurement_method '\w scans'
_diffrn_orient_matrix_UB_11 0.0231665000
_diffrn_orient_matrix_UB_12 0.0444830000
_diffrn_orient_matrix_UB_13 0.0368454000
_diffrn_orient_matrix_UB_21 -0.1081890000
_diffrn_orient_matrix_UB_22 -0.0348881000
_diffrn_orient_matrix_UB_23 0.0382504000
_diffrn_orient_matrix_UB_31 0.2284561000
_diffrn_orient_matrix_UB_32 -0.0210325000
_diffrn_orient_matrix_UB_33 0.0143989000
_diffrn_radiation_monochromator graphite
_diffrn_radiation_probe x-ray
_diffrn_radiation_type CuK\a
_diffrn_radiation_wavelength 1.54184
_diffrn_reflns_av_R_equivalents 0.0800
_diffrn_reflns_av_unetI/netI 0.0314
_diffrn_reflns_Laue_measured_fraction_full 0.985
_diffrn_reflns_Laue_measured_fraction_max 0.999
_diffrn_reflns_limit_h_max 7
_diffrn_reflns_limit_h_min -4
_diffrn_reflns_limit_k_max 30
_diffrn_reflns_limit_k_min -31
_diffrn_reflns_limit_l_max 34
_diffrn_reflns_limit_l_min -32
_diffrn_reflns_number 34401
_diffrn_reflns_point_group_measured_fraction_full 0.985
_diffrn_reflns_point_group_measured_fraction_max 0.999
_diffrn_reflns_theta_full 67.684
_diffrn_reflns_theta_max 67.073
_diffrn_reflns_theta_min 4.687
_diffrn_source 'Enhance (Cu) X-ray Source'
_exptl_absorpt_coefficient_mu 2.129
_exptl_absorpt_correction_T_max 1.00000
_exptl_absorpt_correction_T_min 0.60512
_exptl_absorpt_correction_type multi-scan
_exptl_absorpt_process_details
;
CrysAlisPro, Agilent Technologies,
Version 1.171.37.33 (release 27-03-2014 CrysAlis171 .NET)
(compiled Mar 27 2014,17:12:48)
Empirical absorption correction using spherical harmonics,
 implemented in SCALE3 ABSPACK scaling algorithm.
;
_exptl_crystal_density_diffrn 1.139
_exptl_crystal_F_000 1520
_exptl_crystal_size_max 0.4
_exptl_crystal_size_mid 0.2
_exptl_crystal_size_min 0.1
_refine_diff_density_max 0.636
_refine_diff_density_min -1.804
_refine_diff_density_rms 0.147
_refine_ls_extinction_method none
_refine_ls_goodness_of_fit_ref 1.107
_refine_ls_hydrogen_treatment constr
_refine_ls_matrix_type full
_refine_ls_number_parameters 211
_refine_ls_number_reflns 3967
_refine_ls_number_restraints 0
_refine_ls_restrained_S_all 1.107
_refine_ls_R_factor_all 0.1054
_refine_ls_R_factor_gt 0.0980
_refine_ls_shift/su_max 0.000
_refine_ls_shift/su_mean 0.000
_refine_ls_structure_factor_coef Fsqd
_refine_ls_weighting_details 'w=1/[\s^2^(Fo^2^)+(0.1655P)^2^+16.2752P] where P=(Fo^2^+2Fc^2^)/3'
_refine_ls_weighting_scheme calc
_refine_ls_wR_factor_gt 0.3076
_refine_ls_wR_factor_ref 0.3134
_reflns_Friedel_coverage 0.000
_reflns_number_gt 3374
_reflns_number_total 3967
_reflns_threshold_expression 'I > 2\s(I)'
_cod_data_source_file c6qi00386a2.cif
_cod_data_source_block llbr
_cod_database_code 4349558
_shelxl_version_number 2014-1
_shelx_space_group_comment
;
The symmetry employed for this shelxl refinement is uniquely defined
by the following loop, which should always be used as a source of
symmetry information in preference to the above space-group names.
They are only intended as comments.
;
_reflns_odcompleteness_completeness 99.84
_reflns_odcompleteness_iscentric 1
_reflns_odcompleteness_theta 66.97
_olex2_refinement_description
;
1. Fixed Uiso
 At 1.2 times of:
  All C(H) groups, All C(H,H) groups, All N(H) groups
2.a Secondary CH2 refined with riding coordinates:
 C14(H14A,H14B), C19(H19A,H19B), C32(H32A,H32B), C90(H90A,H90B)
2.b Aromatic/amide H refined with riding coordinates:
 N9(H9), N11(H11), N10(H10), C68(H68), C85(H85), C93(H93), C91(H91), C92(H92)
;
_olex2_submission_special_instructions 'No special instructions were received'

loop_
_space_group_symop_operation_xyz
'x, y, z'
'-x+1/2, -y+1/2, z+1/2'
'x+1/2, -y, -z+1/2'
'-x, y+1/2, -z'
'-x, -y, -z'
'x-1/2, y-1/2, -z-1/2'
'-x-1/2, y, z-1/2'
'x, -y-1/2, z'

loop_
_atom_site_label
_atom_site_type_symbol
_atom_site_fract_x
_atom_site_fract_y
_atom_site_fract_z
_atom_site_U_iso_or_equiv
_atom_site_adp_type
_atom_site_occupancy
_atom_site_site_symmetry_order
_atom_site_calc_flag
_atom_site_refinement_flags_posn
_atom_site_refinement_flags_adp
_atom_site_refinement_flags_occupancy
Br4 Br 0.39123(14) 0.2500 0.43829(3) 0.0475(4) Uani 1 2 d S T P
Cu1 Cu 0.8953(2) 0.2500 0.43855(4) 0.0503(5) Uani 1 2 d S T P
N9 N 0.8091(12) 0.3784(3) 0.3479(3) 0.078(2) Uani 1 1 d . . .
H9 H 0.7350 0.4044 0.3368 0.093 Uiso 1 1 calc R . .
N8 N 0.7667(9) 0.3630(2) 0.54189(19) 0.0523(13) Uani 1 1 d . . .
N11 N 0.6355(8) 0.3139(3) 0.6321(2) 0.0620(18) Uani 1 1 d . . .
H11 H 0.5021 0.3036 0.6365 0.074 Uiso 1 1 calc R . .
C14 C 0.6266(13) 0.3884(3) 0.5780(3) 0.071(2) Uani 1 1 d . . .
H14A H 0.4730 0.3816 0.5706 0.085 Uiso 1 1 calc R . .
H14B H 0.6498 0.4259 0.5770 0.085 Uiso 1 1 calc R . .
C19 C 1.1521(13) 0.3883(3) 0.2985(3) 0.067(2) Uani 1 1 d . . .
H19A H 1.3048 0.3799 0.3053 0.081 Uiso 1 1 calc R . .
H19B H 1.1369 0.4261 0.2994 0.081 Uiso 1 1 calc R . .
C32 C 1.0962(13) 0.3695(4) 0.2498(3) 0.076(3) Uani 1 1 d . . .
H32A H 0.9419 0.3762 0.2433 0.092 Uiso 1 1 calc R . .
H32B H 1.1832 0.3884 0.2264 0.092 Uiso 1 1 calc R . .
N6 N 0.8980(9) 0.3076(2) 0.38852(18) 0.0473(12) Uani 1 1 d . . .
N10 N 1.1396(9) 0.3135(4) 0.2455(2) 0.072(2) Uani 1 1 d . . .
H10 H 1.2737 0.3033 0.2420 0.087 Uiso 1 1 calc R . .
N7 N 0.8879(9) 0.3073(2) 0.48839(18) 0.0502(13) Uani 1 1 d . . .
C61 C 1.0115(10) 0.3651(2) 0.3359(2) 0.0431(13) Uani 1 1 d . . .
C68 C 0.7401(12) 0.3433(3) 0.3809(3) 0.0596(17) Uani 1 1 d . . .
H68 H 0.6037 0.3439 0.3960 0.071 Uiso 1 1 calc R . .
C83 C 0.7924(10) 0.2782(3) 0.6307(2) 0.063(2) Uani 1 1 d . . .
C85 C 0.7187(11) 0.3215(3) 0.5161(2) 0.0502(15) Uani 1 1 d . . .
H85 H 0.5839 0.3042 0.5171 0.060 Uiso 1 1 calc R . .
C90 C 0.6760(13) 0.3689(4) 0.6266(3) 0.074(2) Uani 1 1 d . . .
H90A H 0.8293 0.3760 0.6339 0.088 Uiso 1 1 calc R . .
H90B H 0.5865 0.3880 0.6494 0.088 Uiso 1 1 calc R . .
C93 C 1.0634(11) 0.3202(3) 0.3603(2) 0.0500(14) Uani 1 1 d . . .
H93 H 1.1944 0.3015 0.3574 0.060 Uiso 1 1 calc R . .
C91 C 1.0451(12) 0.3441(3) 0.4968(3) 0.0612(18) Uani 1 1 d . . .
H91 H 1.1801 0.3458 0.4811 0.073 Uiso 1 1 calc R . .
C92 C 0.9794(13) 0.3770(3) 0.5302(3) 0.073(2) Uani 1 1 d . . .
H92 H 1.0608 0.4043 0.5434 0.087 Uiso 1 1 calc R . .
O1 O 1.1723(8) 0.3132(3) 0.6316(2) 0.088(2) Uani 1 1 d . . .
C95 C 0.7393(10) 0.2790(4) 0.2484(2) 0.076(3) Uani 1 1 d . . .
C94 C 0.9817(9) 0.2777(3) 0.2467(2) 0.0593(19) Uani 1 1 d . . .
C96 C 1.0348(11) 0.2813(4) 0.6308(3) 0.076(3) Uani 1 1 d . . .
O2 O 0.5988(8) 0.3128(3) 0.2473(2) 0.089(2) Uani 1 1 d . . .

loop_
_atom_site_aniso_label
_atom_site_aniso_U_11
_atom_site_aniso_U_22
_atom_site_aniso_U_33
_atom_site_aniso_U_23
_atom_site_aniso_U_13
_atom_site_aniso_U_12
Br4 0.0348(5) 0.0656(7) 0.0420(6) 0.000 -0.0022(3) 0.000
Cu1 0.0792(10) 0.0468(8) 0.0249(7) 0.000 0.0057(6) 0.000
N9 0.079(5) 0.067(4) 0.087(5) 0.025(4) 0.003(4) 0.013(4)
N8 0.053(3) 0.052(3) 0.051(3) -0.012(2) 0.005(2) -0.003(2)
N11 0.030(3) 0.110(6) 0.046(3) -0.007(3) 0.002(2) -0.008(3)
C14 0.066(5) 0.070(5) 0.077(5) -0.031(4) 0.020(4) 0.000(4)
C19 0.059(4) 0.071(5) 0.072(5) 0.031(4) 0.001(4) -0.012(4)
C32 0.054(4) 0.106(7) 0.069(5) 0.051(5) 0.007(4) 0.009(4)
N6 0.059(3) 0.048(3) 0.035(2) 0.003(2) 0.000(2) -0.001(2)
N10 0.034(3) 0.135(7) 0.048(3) 0.018(4) 0.006(2) 0.006(3)
N7 0.054(3) 0.058(3) 0.038(3) -0.005(2) 0.003(2) -0.002(2)
C61 0.041(3) 0.048(3) 0.041(3) 0.009(2) 0.002(2) 0.000(2)
C68 0.055(4) 0.063(4) 0.061(4) 0.008(3) 0.013(3) 0.004(3)
C83 0.026(3) 0.136(6) 0.027(3) 0.001(3) -0.003(2) -0.008(3)
C85 0.055(4) 0.059(4) 0.037(3) -0.013(3) 0.003(3) 0.001(3)
C90 0.047(4) 0.111(7) 0.062(4) -0.039(5) 0.012(3) -0.011(4)
C93 0.052(3) 0.056(4) 0.042(3) 0.012(3) -0.004(3) 0.005(3)
C91 0.049(4) 0.074(5) 0.061(4) -0.014(3) 0.013(3) -0.012(3)
C92 0.061(4) 0.073(5) 0.084(5) -0.038(4) 0.015(4) -0.017(4)
O1 0.030(3) 0.147(6) 0.088(4) -0.015(4) 0.001(3) -0.014(3)
C95 0.020(3) 0.163(8) 0.045(3) 0.006(4) -0.001(2) -0.001(4)
C94 0.022(3) 0.123(6) 0.033(3) 0.006(3) 0.004(2) -0.003(3)
C96 0.024(3) 0.155(8) 0.049(3) -0.003(4) 0.001(3) -0.009(4)
O2 0.034(3) 0.158(7) 0.076(4) -0.008(4) -0.004(2) 0.019(3)

loop_
_atom_type_symbol
_atom_type_description
_atom_type_scat_dispersion_real
_atom_type_scat_dispersion_imag
_atom_type_scat_source
C C 0.0181 0.0091 'International Tables Vol C Tables 4.2.6.8 and 6.1.1.4'
H H 0.0000 0.0000 'International Tables Vol C Tables 4.2.6.8 and 6.1.1.4'
Br Br -0.6763 1.2805 'International Tables Vol C Tables 4.2.6.8 and 6.1.1.4'
Cu Cu -1.9646 0.5888 'International Tables Vol C Tables 4.2.6.8 and 6.1.1.4'
N N 0.0311 0.0180 'International Tables Vol C Tables 4.2.6.8 and 6.1.1.4'
O O 0.0492 0.0322 'International Tables Vol C Tables 4.2.6.8 and 6.1.1.4'

loop_
_geom_angle_atom_site_label_1
_geom_angle_atom_site_label_2
_geom_angle_atom_site_label_3
_geom_angle
_geom_angle_site_symmetry_1
_geom_angle_site_symmetry_3
N6 Cu1 N6 92.8(3) 8_565 .
N7 Cu1 N6 179.2(2) . 8_565
N7 Cu1 N6 179.2(2) 8_565 .
N7 Cu1 N6 87.3(2) . .
N7 Cu1 N6 87.3(2) 8_565 8_565
N7 Cu1 N7 92.7(3) 8_565 .
C61 N9 H9 126.5 . .
C61 N9 C68 106.9(6) . .
C68 N9 H9 126.5 . .
C85 N8 C14 127.2(6) . .
C85 N8 C92 106.6(5) . .
C92 N8 C14 126.1(6) . .
C83 N11 H11 118.3 . .
C83 N11 C90 123.4(6) . .
C90 N11 H11 118.3 . .
N8 C14 H14A 109.3 . .
N8 C14 H14B 109.3 . .
N8 C14 C90 111.5(7) . .
H14A C14 H14B 108.0 . .
C90 C14 H14A 109.3 . .
C90 C14 H14B 109.3 . .
H19A C19 H19B 107.8 . .
C32 C19 H19A 109.0 . .
C32 C19 H19B 109.0 . .
C61 C19 H19A 109.0 . .
C61 C19 H19B 109.0 . .
C61 C19 C32 113.0(6) . .
C19 C32 H32A 109.5 . .
C19 C32 H32B 109.5 . .
H32A C32 H32B 108.1 . .
N10 C32 C19 110.7(6) . .
N10 C32 H32A 109.5 . .
N10 C32 H32B 109.5 . .
C68 N6 Cu1 126.6(4) . .
C93 N6 Cu1 126.6(4) . .
C93 N6 C68 106.5(5) . .
C32 N10 H10 118.5 . .
C94 N10 C32 122.9(6) . .
C94 N10 H10 118.5 . .
C85 N7 Cu1 127.9(4) . .
C85 N7 C91 104.5(6) . .
C91 N7 Cu1 127.1(4) . .
N9 C61 C19 128.0(6) . .
N9 C61 C93 107.7(6) . .
C93 C61 C19 123.8(6) . .
N9 C68 H68 125.1 . .
N6 C68 N9 109.7(6) . .
N6 C68 H68 125.1 . .
N11 C83 C83 133.7(4) . 8_565
N11 C83 C96 133.2(8) . .
C83 C83 C96 93.0(5) 8_565 .
N8 C85 N7 111.5(6) . .
N8 C85 H85 124.2 . .
N7 C85 H85 124.2 . .
N11 C90 C14 113.1(6) . .
N11 C90 H90A 109.0 . .
N11 C90 H90B 109.0 . .
C14 C90 H90A 109.0 . .
C14 C90 H90B 109.0 . .
H90A C90 H90B 107.8 . .
N6 C93 C61 109.1(6) . .
N6 C93 H93 125.5 . .
C61 C93 H93 125.5 . .
N7 C91 H91 124.7 . .
C92 C91 N7 110.5(6) . .
C92 C91 H91 124.7 . .
N8 C92 H92 126.7 . .
C91 C92 N8 106.6(6) . .
C91 C92 H92 126.7 . .
C94 C95 C95 88.7(5) . 8_565
O2 C95 C95 135.4(5) . 8_565
O2 C95 C94 135.8(9) . .
N10 C94 C95 135.1(8) . .
N10 C94 C94 133.6(4) . 8_565
C94 C94 C95 91.3(5) 8_565 .
C83 C96 C96 87.0(5) . 8_565
O1 C96 C83 138.7(9) . .
O1 C96 C96 134.3(6) . 8_565

loop_
_geom_bond_atom_site_label_1
_geom_bond_atom_site_label_2
_geom_bond_distance
_geom_bond_site_symmetry_2
Cu1 N6 2.031(5) .
Cu1 N6 2.031(5) 8_565
Cu1 N7 2.022(5) .
Cu1 N7 2.022(5) 8_565
N9 H9 0.8600 .
N9 C61 1.317(9) .
N9 C68 1.355(9) .
N8 C14 1.472(9) .
N8 C85 1.315(8) .
N8 C92 1.379(10) .
N11 H11 0.8600 .
N11 C83 1.318(10) .
N11 C90 1.434(12) .
C14 H14A 0.9700 .
C14 H14B 0.9700 .
C14 C90 1.479(13) .
C19 H19A 0.9700 .
C19 H19B 0.9700 .
C19 C32 1.485(13) .
C19 C61 1.475(9) .
C32 H32A 0.9700 .
C32 H32B 0.9700 .
C32 N10 1.458(13) .
N6 C68 1.339(9) .
N6 C93 1.317(8) .
N10 H10 0.8600 .
N10 C94 1.325(10) .
N7 C85 1.338(8) .
N7 C91 1.360(9) .
C61 C93 1.372(8) .
C68 H68 0.9300 .
C83 C83 1.442(18) 8_565
C83 C96 1.473(8) .
C85 H85 0.9300 .
C90 H90A 0.9700 .
C90 H90B 0.9700 .
C93 H93 0.9300 .
C91 H91 0.9300 .
C91 C92 1.319(10) .
C92 H92 0.9300 .
O1 C96 1.166(11) .
C95 C95 1.48(2) 8_565
C95 C94 1.472(8) .
C95 O2 1.215(11) .
C94 C94 1.414(17) 8_565
C96 C96 1.60(2) 8_565

loop_
_geom_torsion_atom_site_label_1
_geom_torsion_atom_site_label_2
_geom_torsion_atom_site_label_3
_geom_torsion_atom_site_label_4
_geom_torsion
_geom_torsion_site_symmetry_1
_geom_torsion_site_symmetry_4
Cu1 N6 C68 N9 174.0(5) . .
Cu1 N6 C93 C61 -172.4(4) . .
Cu1 N7 C85 N8 -175.0(4) . .
Cu1 N7 C91 C92 176.5(6) . .
N9 C61 C93 N6 -2.9(8) . .
N8 C14 C90 N11 -61.9(8) . .
N11 C83 C96 O1 -0.6(14) . .
N11 C83 C96 C96 177.7(7) . 8_565
C14 N8 C85 N7 -176.9(7) . .
C14 N8 C92 C91 179.4(8) . .
C19 C32 N10 C94 102.8(8) . .
C19 C61 C93 N6 -175.2(6) . .
C32 C19 C61 N9 -79.1(10) . .
C32 C19 C61 C93 91.6(9) . .
C32 N10 C94 C95 5.4(12) . .
C32 N10 C94 C94 -174.7(5) . 8_565
N7 C91 C92 N8 -3.7(10) . .
C61 N9 C68 N6 -1.5(9) . .
C61 C19 C32 N10 -64.8(9) . .
C68 N9 C61 C19 174.5(7) . .
C68 N9 C61 C93 2.7(8) . .
C68 N6 C93 C61 2.0(7) . .
C83 N11 C90 C14 100.2(8) . .
C83 C83 C96 O1 -178.2(10) 8_565 .
C83 C83 C96 C96 0.0 8_565 8_565
C85 N8 C14 C90 94.4(9) . .
C85 N8 C92 C91 2.1(10) . .
C85 N7 C91 C92 3.9(9) . .
C90 N11 C83 C83 -173.1(4) . 8_565
C90 N11 C83 C96 10.1(11) . .
C93 N6 C68 N9 -0.3(8) . .
C91 N7 C85 N8 -2.5(8) . .
C92 N8 C14 C90 -82.3(10) . .
C92 N8 C85 N7 0.3(8) . .
C95 C95 C94 N10 179.9(7) 8_565 .
C95 C95 C94 C94 -0.003(0) 8_565 8_565
O2 C95 C94 N10 4.0(13) . .
O2 C95 C94 C94 -175.9(9) . 8_565

loop_
_smtbx_masks_void_nr
_smtbx_masks_void_average_x
_smtbx_masks_void_average_y
_smtbx_masks_void_average_z
_smtbx_masks_void_volume
_smtbx_masks_void_count_electrons
1 -0.333 0.000 -0.446 780.8 23.1
2 0.188 0.250 0.049 7.2 0.0
3 -0.049 0.500 -0.144 780.8 23.1
4 -0.188 0.750 0.951 7.2 0.0
5 0.313 0.250 0.549 7.2 0.0
6 0.687 0.750 0.451 7.2 0.0
